data_2233143
loop_
_publ_author_name
'Saeed, Sohail'
'Rashid, Naghmana'
'Hussain, Rizwan'
'Wong, Wing-Tak'

_publ_section_title
;
 Ethyl 2-(3,5-dinitrobenzamido)benzoate
;
_journal_coeditor_code FK2047
_journal_issue 1
_journal_name_full 'Acta Crystallographica Section E'
_journal_page_first o129
_journal_paper_doi 10.1107/S1600536811053074
_journal_volume 68
_journal_year 2012
_chemical_formula_iupac 'C16 H13 N3 O7'
_chemical_formula_moiety 'C16 H13 N3 O7'
_chemical_formula_sum 'C16 H13 N3 O7'
_chemical_formula_weight 359.29
_chemical_name_systematic
;
Ethyl 2-(3,5-dinitrobenzamido)benzoate
;
_space_group_IT_number 14
_symmetry_cell_setting monoclinic
_symmetry_space_group_name_Hall '-P 2ybc'
_symmetry_space_group_name_H-M 'P 1 21/c 1'
_atom_sites_solution_hydrogens geom
_atom_sites_solution_primary direct
_atom_sites_solution_secondary difmap
_audit_creation_method SHELXL-97
_cell_angle_alpha 90.00
_cell_angle_beta 96.658(2)
_cell_angle_gamma 90.00
_cell_formula_units_Z 4
_cell_length_a 12.4662(4)
_cell_length_b 17.7213(5)
_cell_length_c 7.4352(2)
_cell_measurement_reflns_used 16092
_cell_measurement_temperature 296(2)
_cell_measurement_theta_max 25.03
_cell_measurement_theta_min 2.83
_cell_volume 1631.49(8)
_computing_cell_refinement 'APEX2 (Bruker, 2007)'
_computing_data_collection 'APEX2 (Bruker, 2007)'
_computing_data_reduction 'SAINT (Bruker, 2007)'
_computing_molecular_graphics 'Mercury (Macrae <i>et al.</i>, 2008)'
_computing_publication_material 'SHELXL97 (Sheldrick, 2008)'
_computing_structure_refinement 'SHELXL97 (Sheldrick, 2008)'
_computing_structure_solution 'SHELXS97 (Sheldrick, 2008)'
_diffrn_ambient_temperature 296(2)
_diffrn_measured_fraction_theta_full 0.976
_diffrn_measured_fraction_theta_max 0.976
_diffrn_measurement_device_type 'Bruker APEXII CCD'
_diffrn_measurement_method '\w and \f scan'
_diffrn_radiation_monochromator graphite
_diffrn_radiation_source 'fine-focus sealed tube'
_diffrn_radiation_type MoK\a
_diffrn_radiation_wavelength 0.71073
_diffrn_reflns_av_R_equivalents 0.0403
_diffrn_reflns_av_sigmaI/netI 0.0263
_diffrn_reflns_limit_h_max 14
_diffrn_reflns_limit_h_min -14
_diffrn_reflns_limit_k_max 21
_diffrn_reflns_limit_k_min -21
_diffrn_reflns_limit_l_max 8
_diffrn_reflns_limit_l_min -8
_diffrn_reflns_number 16092
_diffrn_reflns_theta_full 25.03
_diffrn_reflns_theta_max 25.03
_diffrn_reflns_theta_min 2.83
_diffrn_standards_number 0
_exptl_absorpt_coefficient_mu 0.117
_exptl_absorpt_correction_T_max 0.9701
_exptl_absorpt_correction_T_min 0.9415
_exptl_absorpt_correction_type multi-scan
_exptl_absorpt_process_details '(SADABS; Sheldrick, 2004)'
_exptl_crystal_colour colourless
_exptl_crystal_density_diffrn 1.463
_exptl_crystal_density_method 'not measured'
_exptl_crystal_description block
_exptl_crystal_F_000 744
_exptl_crystal_size_max 0.52
_exptl_crystal_size_mid 0.30
_exptl_crystal_size_min 0.26
_refine_diff_density_max 0.184
_refine_diff_density_min -0.216
_refine_ls_extinction_coef 0.013(2)
_refine_ls_extinction_expression Fc^*^=kFc[1+0.001xFc^2^\l^3^/sin(2\q)]^-1/4^
_refine_ls_extinction_method 'SHELXL97 (Sheldrick, 2008)'
_refine_ls_goodness_of_fit_ref 1.106
_refine_ls_hydrogen_treatment constr
_refine_ls_matrix_type full
_refine_ls_number_parameters 237
_refine_ls_number_reflns 2808
_refine_ls_number_restraints 0
_refine_ls_restrained_S_all 1.106
_refine_ls_R_factor_all 0.0765
_refine_ls_R_factor_gt 0.0487
_refine_ls_shift/su_max 0.000
_refine_ls_shift/su_mean 0.000
_refine_ls_structure_factor_coef Fsqd
_refine_ls_weighting_details 'calc w=1/[\s^2^(Fo^2^)+(0.0679P)^2^+0.9448P] where P=(Fo^2^+2Fc^2^)/3'
_refine_ls_weighting_scheme calc
_refine_ls_wR_factor_gt 0.1282
_refine_ls_wR_factor_ref 0.1739
_reflns_number_gt 1961
_reflns_number_total 2808
_reflns_threshold_expression I>2\s(I)
_cod_data_source_file fk2047.cif
_cod_data_source_block I
_cod_original_sg_symbol_H-M 'P 21/c'
_cod_database_code 2233143
_cod_database_fobs_code 2233143

loop_
_symmetry_equiv_pos_as_xyz
'x, y, z'
'-x, y+1/2, -z+1/2'
'-x, -y, -z'
'x, -y-1/2, z-1/2'

loop_
_atom_site_type_symbol
_atom_site_label
_atom_site_fract_x
_atom_site_fract_y
_atom_site_fract_z
_atom_site_U_iso_or_equiv
_atom_site_adp_type
_atom_site_calc_flag
_atom_site_refinement_flags
_atom_site_occupancy
_atom_site_symmetry_multiplicity
O O1 0.66429(15) 0.10807(11) 0.9056(3) 0.0724(6) Uani d . 1 1
O O2 0.49758(15) 0.11624(11) 0.7638(3) 0.0678(6) Uani d . 1 1
O O3 0.29471(18) -0.10623(12) 0.5275(3) 0.0855(7) Uani d . 1 1
O O4 -0.03437(19) -0.05325(16) 0.1499(3) 0.0870(7) Uani d . 1 1
O O5 -0.11189(19) 0.05489(17) 0.1563(4) 0.1005(9) Uani d . 1 1
O O6 0.0466(2) 0.24889(16) 0.5560(5) 0.1221(11) Uani d . 1 1
O O7 0.19530(19) 0.22737(13) 0.7234(4) 0.0908(8) Uani d . 1 1
N N1 0.40070(16) -0.01091(13) 0.6539(3) 0.0560(6) Uani d . 1 1
H H1 0.4020 0.0374 0.6654 0.067 Uiso calc R 1 1
N N2 -0.0365(2) 0.01221(19) 0.2005(3) 0.0721(7) Uani d . 1 1
N N3 0.1241(2) 0.20962(15) 0.6060(4) 0.0752(7) Uani d . 1 1
C C1 0.5738(2) 0.07809(15) 0.8276(3) 0.0540(6) Uani d . 1 1
C C2 0.57853(19) -0.00579(14) 0.8223(3) 0.0496(6) Uani d . 1 1
C C3 0.6705(2) -0.04275(16) 0.9032(4) 0.0585(7) Uani d . 1 1
H H3 0.7267 -0.0147 0.9634 0.070 Uiso calc R 1 1
C C4 0.6794(2) -0.12038(17) 0.8952(4) 0.0691(8) Uani d . 1 1
H H4 0.7408 -0.1446 0.9502 0.083 Uiso calc R 1 1
C C5 0.5968(3) -0.16112(17) 0.8055(5) 0.0763(9) Uani d . 1 1
H H5 0.6032 -0.2133 0.7988 0.092 Uiso calc R 1 1
C C6 0.5043(2) -0.12685(16) 0.7246(4) 0.0676(8) Uani d . 1 1
H H6 0.4491 -0.1559 0.6648 0.081 Uiso calc R 1 1
C C7 0.4936(2) -0.04870(15) 0.7326(3) 0.0524(6) Uani d . 1 1
C C8 0.3099(2) -0.03932(16) 0.5632(4) 0.0582(7) Uani d . 1 1
C C9 0.22294(19) 0.01719(15) 0.5044(3) 0.0518(6) Uani d . 1 1
C C10 0.1393(2) -0.00719(16) 0.3779(3) 0.0560(7) Uani d . 1 1
H H10 0.1405 -0.0555 0.3293 0.067 Uiso calc R 1 1
C C11 0.0544(2) 0.04096(18) 0.3248(3) 0.0588(7) Uani d . 1 1
C C12 0.0482(2) 0.11277(17) 0.3938(4) 0.0627(7) Uani d . 1 1
H H12 -0.0095 0.1446 0.3568 0.075 Uiso calc R 1 1
C C13 0.1312(2) 0.13480(15) 0.5197(4) 0.0587(7) Uani d . 1 1
C C14 0.2185(2) 0.08975(15) 0.5764(4) 0.0545(6) Uani d . 1 1
H H14 0.2736 0.1073 0.6611 0.065 Uiso calc R 1 1
C C15 0.6721(3) 0.19029(18) 0.9047(6) 0.0866(10) Uani d . 1 1
H H15A 0.6505 0.2096 0.7838 0.104 Uiso calc R 1 1
H H15B 0.6251 0.2119 0.9863 0.104 Uiso calc R 1 1
C C16 0.7843(3) 0.2102(2) 0.9632(9) 0.139(2) Uani d . 1 1
H H16A 0.7925 0.2640 0.9594 0.208 Uiso calc R 1 1
H H16B 0.8302 0.1870 0.8841 0.208 Uiso calc R 1 1
H H16C 0.8039 0.1926 1.0847 0.208 Uiso calc R 1 1

loop_
_atom_site_aniso_label
_atom_site_aniso_U_11
_atom_site_aniso_U_22
_atom_site_aniso_U_33
_atom_site_aniso_U_12
_atom_site_aniso_U_13
_atom_site_aniso_U_23
O1 0.0586(11) 0.0578(12) 0.0953(15) -0.0026(9) -0.0149(10) -0.0026(10)
O2 0.0540(11) 0.0594(11) 0.0863(14) 0.0043(9) -0.0075(10) 0.0016(10)
O3 0.0770(14) 0.0613(13) 0.1109(18) -0.0009(11) -0.0198(13) -0.0172(12)
O4 0.0805(15) 0.1026(19) 0.0738(15) -0.0281(14) -0.0077(11) -0.0029(13)
O5 0.0623(14) 0.135(2) 0.0963(18) 0.0002(14) -0.0259(13) 0.0126(16)
O6 0.0978(19) 0.101(2) 0.158(3) 0.0457(16) -0.0271(18) -0.0201(18)
O7 0.0794(15) 0.0655(14) 0.122(2) -0.0015(11) -0.0130(14) -0.0100(13)
N1 0.0480(12) 0.0551(12) 0.0622(14) 0.0009(9) -0.0043(10) 0.0008(10)
N2 0.0546(15) 0.105(2) 0.0549(14) -0.0166(15) -0.0023(11) 0.0122(14)
N3 0.0634(15) 0.0656(15) 0.093(2) 0.0088(13) -0.0045(14) 0.0049(14)
C1 0.0465(14) 0.0586(15) 0.0560(15) 0.0011(12) 0.0016(11) 0.0001(12)
C2 0.0458(13) 0.0576(15) 0.0452(13) 0.0029(11) 0.0045(10) 0.0006(11)
C3 0.0506(15) 0.0693(17) 0.0544(15) 0.0061(12) 0.0004(11) 0.0038(12)
C4 0.0638(17) 0.0657(18) 0.0753(19) 0.0196(14) -0.0021(15) 0.0069(15)
C5 0.077(2) 0.0551(17) 0.094(2) 0.0141(15) -0.0024(17) -0.0024(16)
C6 0.0644(17) 0.0556(16) 0.080(2) 0.0028(13) -0.0027(14) -0.0031(14)
C7 0.0497(14) 0.0573(15) 0.0500(14) 0.0061(11) 0.0052(11) 0.0035(11)
C8 0.0514(15) 0.0647(17) 0.0573(15) -0.0025(12) 0.0015(12) -0.0026(13)
C9 0.0438(13) 0.0612(16) 0.0501(14) -0.0029(11) 0.0038(11) 0.0037(12)
C10 0.0486(14) 0.0701(17) 0.0488(14) -0.0094(12) 0.0034(11) 0.0023(12)
C11 0.0437(14) 0.085(2) 0.0463(14) -0.0120(13) 0.0009(11) 0.0105(13)
C12 0.0464(14) 0.0742(19) 0.0664(17) 0.0013(13) 0.0016(12) 0.0177(15)
C13 0.0488(14) 0.0588(16) 0.0682(17) -0.0017(12) 0.0053(12) 0.0104(13)
C14 0.0458(13) 0.0598(15) 0.0565(15) -0.0060(11) -0.0001(11) 0.0051(12)
C15 0.075(2) 0.0586(18) 0.121(3) -0.0012(16) -0.011(2) -0.0072(18)
C16 0.086(3) 0.075(3) 0.243(6) -0.011(2) -0.036(3) -0.007(3)

loop_
_atom_type_symbol
_atom_type_description
_atom_type_scat_dispersion_real
_atom_type_scat_dispersion_imag
_atom_type_scat_source
C C 0.0033 0.0016 'International Tables Vol C Tables 4.2.6.8 and 6.1.1.4'
H H 0.0000 0.0000 'International Tables Vol C Tables 4.2.6.8 and 6.1.1.4'
N N 0.0061 0.0033 'International Tables Vol C Tables 4.2.6.8 and 6.1.1.4'
O O 0.0106 0.0060 'International Tables Vol C Tables 4.2.6.8 and 6.1.1.4'

loop_
_geom_angle_atom_site_label_1
_geom_angle_atom_site_label_2
_geom_angle_atom_site_label_3
_geom_angle
C1 O1 C15 117.0(2)
C8 N1 C7 129.4(2)
C8 N1 H1 115.3
C7 N1 H1 115.3
O5 N2 O4 123.3(3)
O5 N2 C11 117.9(3)
O4 N2 C11 118.7(3)
O7 N3 O6 124.2(3)
O7 N3 C13 118.0(2)
O6 N3 C13 117.8(3)
O2 C1 O1 122.5(2)
O2 C1 C2 125.2(2)
O1 C1 C2 112.3(2)
C3 C2 C7 119.1(2)
C3 C2 C1 119.4(2)
C7 C2 C1 121.5(2)
C4 C3 C2 121.0(3)
C4 C3 H3 119.5
C2 C3 H3 119.5
C5 C4 C3 119.2(3)
C5 C4 H4 120.4
C3 C4 H4 120.4
C4 C5 C6 121.7(3)
C4 C5 H5 119.2
C6 C5 H5 119.2
C5 C6 C7 119.9(3)
C5 C6 H6 120.0
C7 C6 H6 120.0
C6 C7 C2 119.1(2)
C6 C7 N1 122.3(2)
C2 C7 N1 118.6(2)
O3 C8 N1 124.8(3)
O3 C8 C9 119.6(2)
N1 C8 C9 115.6(2)
C10 C9 C14 119.1(2)
C10 C9 C8 116.7(2)
C14 C9 C8 124.1(2)
C11 C10 C9 119.4(3)
C11 C10 H10 120.3
C9 C10 H10 120.3
C12 C11 C10 122.6(2)
C12 C11 N2 118.8(3)
C10 C11 N2 118.4(3)
C13 C12 C11 116.6(3)
C13 C12 H12 121.7
C11 C12 H12 121.7
C12 C13 C14 123.5(3)
C12 C13 N3 118.2(2)
C14 C13 N3 118.2(2)
C13 C14 C9 118.8(2)
C13 C14 H14 120.6
C9 C14 H14 120.6
C16 C15 O1 107.6(3)
C16 C15 H15A 110.2
O1 C15 H15A 110.2
C16 C15 H15B 110.2
O1 C15 H15B 110.2
H15A C15 H15B 108.5
C15 C16 H16A 109.5
C15 C16 H16B 109.5
H16A C16 H16B 109.5
C15 C16 H16C 109.5
H16A C16 H16C 109.5
H16B C16 H16C 109.5

loop_
_geom_bond_atom_site_label_1
_geom_bond_atom_site_label_2
_geom_bond_distance
O1 C1 1.319(3)
O1 C15 1.460(4)
O2 C1 1.217(3)
O3 C8 1.225(3)
O4 N2 1.221(4)
O5 N2 1.221(4)
O6 N3 1.214(3)
O7 N3 1.212(3)
N1 C8 1.346(3)
N1 C7 1.405(3)
N1 H1 0.8600
N2 C11 1.468(3)
N3 C13 1.480(4)
C1 C2 1.488(4)
C2 C3 1.395(3)
C2 C7 1.407(4)
C3 C4 1.382(4)
C3 H3 0.9300
C4 C5 1.366(4)
C4 H4 0.9300
C5 C6 1.378(4)
C5 H5 0.9300
C6 C7 1.393(4)
C6 H6 0.9300
C8 C9 1.503(4)
C9 C10 1.390(4)
C9 C14 1.396(4)
C10 C11 1.381(4)
C10 H10 0.9300
C11 C12 1.378(4)
C12 C13 1.370(4)
C12 H12 0.9300
C13 C14 1.376(4)
C14 H14 0.9300
C15 C16 1.458(5)
C15 H15A 0.9700
C15 H15B 0.9700
C16 H16A 0.9600
C16 H16B 0.9600
C16 H16C 0.9600

loop_
_geom_hbond_atom_site_label_D
_geom_hbond_atom_site_label_H
_geom_hbond_atom_site_label_A
_geom_hbond_site_symmetry_A
_geom_hbond_distance_DH
_geom_hbond_distance_HA
_geom_hbond_distance_DA
_geom_hbond_angle_DHA
N1 H1 O2 . 0.86 1.92 2.641(3) 139.8
C16 H16A O3 2_656 0.96 2.55 3.402(4) 148

loop_
_cod_related_entry_id
_cod_related_entry_database
_cod_related_entry_code
1 ChemSpider 1275482
